data_4024867
loop_
_publ_author_name
'Jennifer A. Kozak'
'Jennifer M. Dodd'
'Tyler J. Harrison'
'Katherine J. Jardine'
'Brian O. Patrick'
'Gregory R. Dake'

_publ_section_title
;
Enamides and Enesulfonamides as Nucleophiles: Formation of Complex Ring
Systems through a Platinum(II)-Catalyzed Addition/Friedel-Crafts Pathway
;
_journal_name_full 'Journal of Organic Chemistry'
_journal_page_first 6929
_journal_page_last 6935
_journal_paper_doi 10.1021/jo901512m
_journal_volume 74
_journal_year 2009
_chemical_formula_sum 'C18 H18 F3 N O'
_chemical_formula_weight 321.33
_chemical_name_systematic
;
 ?
;
_space_group_IT_number 2
_symmetry_cell_setting triclinic
_symmetry_space_group_name_Hall '-P 1'
_symmetry_space_group_name_H-M 'P -1'
_atom_sites_solution_hydrogens geom
_atom_sites_solution_primary direct
_atom_sites_solution_secondary difmap
_audit_creation_method SHELXL-97
_cell_angle_alpha 109.869(5)
_cell_angle_beta 106.046(5)
_cell_angle_gamma 97.731(5)
_cell_formula_units_Z 2
_cell_length_a 9.2986(10)
_cell_length_b 9.4653(10)
_cell_length_c 9.7386(10)
_cell_measurement_reflns_used 8125
_cell_measurement_temperature 173(2)
_cell_measurement_theta_max 28.05
_cell_measurement_theta_min 2.36
_cell_volume 749.55(14)
_computing_structure_refinement 'SHELXL-97 (Sheldrick, 1997)'
_diffrn_ambient_temperature 173(2)
_diffrn_measured_fraction_theta_full 0.993
_diffrn_measured_fraction_theta_max 0.993
_diffrn_measurement_device_type 'Bruker X8 APEX II'
_diffrn_measurement_method 'area detector'
_diffrn_radiation_monochromator graphite
_diffrn_radiation_source 'fine-focus sealed tube'
_diffrn_radiation_type MoK\a
_diffrn_radiation_wavelength 0.71073
_diffrn_reflns_av_R_equivalents 0.0221
_diffrn_reflns_av_sigmaI/netI 0.0175
_diffrn_reflns_limit_h_max 12
_diffrn_reflns_limit_h_min -11
_diffrn_reflns_limit_k_max 11
_diffrn_reflns_limit_k_min -12
_diffrn_reflns_limit_l_max 12
_diffrn_reflns_limit_l_min -12
_diffrn_reflns_number 16296
_diffrn_reflns_theta_full 28.00
_diffrn_reflns_theta_max 28.00
_diffrn_reflns_theta_min 2.36
_exptl_absorpt_coefficient_mu 0.113
_exptl_absorpt_correction_T_max 0.961
_exptl_absorpt_correction_T_min .890
_exptl_absorpt_correction_type multi-scan
_exptl_crystal_colour colourless
_exptl_crystal_density_diffrn 1.424
_exptl_crystal_density_method 'not measured'
_exptl_crystal_description irregular
_exptl_crystal_F_000 336
_exptl_crystal_size_max 0.45
_exptl_crystal_size_mid 0.42
_exptl_crystal_size_min 0.35
_refine_diff_density_max 0.356
_refine_diff_density_min -0.244
_refine_diff_density_rms 0.038
_refine_ls_extinction_method none
_refine_ls_goodness_of_fit_ref 1.030
_refine_ls_hydrogen_treatment constr
_refine_ls_matrix_type full
_refine_ls_number_parameters 313
_refine_ls_number_reflns 3595
_refine_ls_number_restraints 33
_refine_ls_restrained_S_all 1.029
_refine_ls_R_factor_all 0.0633
_refine_ls_R_factor_gt 0.0521
_refine_ls_shift/su_max 0.031
_refine_ls_shift/su_mean 0.002
_refine_ls_structure_factor_coef Fsqd
_refine_ls_weighting_details 'calc w=1/[\s^2^(Fo^2^)+(0.0699P)^2^+0.2737P] where P=(Fo^2^+2Fc^2^)/3'
_refine_ls_weighting_scheme calc
_refine_ls_wR_factor_gt 0.1385
_refine_ls_wR_factor_ref 0.1480
_reflns_number_gt 2946
_reflns_number_total 3595
_reflns_threshold_expression >2sigma(I)
_cod_data_source_file jo901512m_si_003.cif
_cod_data_source_block gd033
_cod_database_code 4024867

loop_
_symmetry_equiv_pos_as_xyz
'x, y, z'
'-x, -y, -z'

loop_
_atom_site_label
_atom_site_type_symbol
_atom_site_fract_x
_atom_site_fract_y
_atom_site_fract_z
_atom_site_U_iso_or_equiv
_atom_site_adp_type
_atom_site_occupancy
_atom_site_symmetry_multiplicity
_atom_site_calc_flag
_atom_site_refinement_flags
_atom_site_disorder_assembly
_atom_site_disorder_group
C1 C 0.7808(7) 0.0288(6) 0.4944(5) 0.0454(9) Uani 0.769(4) 1 d P A 1
C2 C 0.8995(3) 0.1862(3) 0.5521(3) 0.0453(6) Uani 0.769(4) 1 d P A 1
H2A H 0.8837 0.2609 0.6430 0.054 Uiso 1 1 calc R A 1
H2B H 1.0047 0.1715 0.5883 0.054 Uiso 1 1 calc R A 1
C3 C 0.89255(18) 0.25766(18) 0.43362(19) 0.0431(4) Uani 1 1 d . A 1
H3A H 0.9513 0.2110 0.3670 0.052 Uiso 1 1 calc R A 1
H3B H 0.9415 0.3705 0.4882 0.052 Uiso 1 1 calc R A 1
C3A C 0.72491(16) 0.23129(17) 0.33162(17) 0.0360(3) Uani 1 1 d . . .
C4 C 0.6386(3) 0.3274(3) 0.4292(4) 0.0422(6) Uani 0.769(4) 1 d P A 1
H4A H 0.5254 0.2842 0.3783 0.051 Uiso 0.769(4) 1 calc PR A 1
H4B H 0.6695 0.3264 0.5346 0.051 Uiso 0.769(4) 1 calc PR A 1
C5 C 0.6847(3) 0.4925(3) 0.4389(5) 0.0489(7) Uani 0.769(4) 1 d P A 1
H5A H 0.6053 0.5487 0.4590 0.059 Uiso 0.769(4) 1 calc PR A 1
H5B H 0.7850 0.5506 0.5234 0.059 Uiso 0.769(4) 1 calc PR A 1
C6 C 0.6970(3) 0.4748(3) 0.2818(4) 0.0481(6) Uani 0.769(4) 1 d P A 1
H6A H 0.7863 0.5537 0.2937 0.058 Uiso 0.769(4) 1 calc PR A 1
H6B H 0.6015 0.4842 0.2129 0.058 Uiso 0.769(4) 1 calc PR A 1
C6A C 0.7202(2) 0.3101(3) 0.2178(3) 0.0420(6) Uani 0.769(4) 1 d P A 1
C7 C 0.7277(2) 0.2353(3) 0.0807(3) 0.0456(6) Uani 0.769(4) 1 d P A 1
H7 H 0.7215 0.2842 0.0094 0.055 Uiso 0.769(4) 1 calc PR A 1
C7A C 0.7458(3) 0.0749(3) 0.0364(4) 0.0371(5) Uani 0.769(4) 1 d P A 1
C8 C 0.7903(3) 0.0091(3) -0.0903(4) 0.0409(6) Uani 0.769(4) 1 d P A 1
H8 H 0.8048 0.0657 -0.1515 0.049 Uiso 0.769(4) 1 calc PR A 1
C9 C 0.8137(3) -0.1364(5) -0.1280(5) 0.0381(9) Uani 0.769(4) 1 d P A 1
H9 H 0.8430 -0.1811 -0.2160 0.046 Uiso 0.769(4) 1 calc PR A 1
C10 C 0.7950(7) -0.2182(4) -0.0393(5) 0.0383(15) Uani 0.769(4) 1 d PD A 1
C11 C 0.7454(5) -0.1562(5) 0.0864(4) 0.0356(8) Uani 0.769(4) 1 d P A 1
H11 H 0.7309 -0.2141 0.1465 0.043 Uiso 0.769(4) 1 calc PR A 1
C11B C 0.6523(3) 0.0619(4) 0.2492(4) 0.0339(7) Uani 0.769(4) 1 d P A 1
H11B H 0.5401 0.0496 0.1957 0.041 Uiso 0.769(4) 1 calc PR A 1
C12 C 0.5378(4) -0.1503(3) 0.3161(4) 0.0512(7) Uani 0.769(4) 1 d P A 1
H12A H 0.5755 -0.2139 0.3724 0.077 Uiso 0.769(4) 1 calc PR A 1
H12B H 0.5028 -0.2121 0.2038 0.077 Uiso 0.769(4) 1 calc PR A 1
H12C H 0.4514 -0.1156 0.3442 0.077 Uiso 0.769(4) 1 calc PR A 1
C13 C 0.8225(3) -0.3753(2) -0.0772(4) 0.0441(8) Uani 0.769(4) 1 d PD A 1
C11A C 0.7177(3) -0.0110(4) 0.1229(3) 0.0325(6) Uani 0.769(4) 1 d P A 1
O1 O 0.7960(6) -0.0442(5) 0.5770(5) 0.0773(10) Uani 0.769(4) 1 d P A 1
N1 N 0.6613(4) -0.0167(3) 0.3571(4) 0.0378(7) Uani 0.769(4) 1 d P A 1
F1 F 0.9015(10) -0.3944(10) 0.0509(6) 0.0528(15) Uani 0.384(2) 1 d PD A 1
F2 F 0.6943(7) -0.4923(9) -0.1503(7) 0.0501(14) Uani 0.384(2) 1 d PD A 1
F3 F 0.9073(7) -0.4070(8) -0.1709(9) 0.0481(13) Uani 0.384(2) 1 d PD A 1
C4' C 0.6111(14) 0.3124(14) 0.3704(13) 0.054(3) Uiso 0.231(4) 1 d P A 2
H4'1 H 0.6038 0.3169 0.4713 0.064 Uiso 0.231(4) 1 calc PR A 2
H4'2 H 0.5078 0.2626 0.2886 0.064 Uiso 0.231(4) 1 calc PR A 2
C5' C 0.6789(13) 0.4803(13) 0.3800(14) 0.051(3) Uiso 0.231(4) 1 d P A 2
H5'1 H 0.6160 0.5504 0.4188 0.061 Uiso 0.231(4) 1 calc PR A 2
H5'2 H 0.7859 0.5222 0.4557 0.061 Uiso 0.231(4) 1 calc PR A 2
C6' C 0.6800(14) 0.4796(15) 0.2273(14) 0.056(3) Uiso 0.231(4) 1 d P A 2
H6'1 H 0.5761 0.4816 0.1667 0.067 Uiso 0.231(4) 1 calc PR A 2
H6'2 H 0.7543 0.5749 0.2453 0.067 Uiso 0.231(4) 1 calc PR A 2
C6A' C 0.7205(7) 0.3493(7) 0.1393(7) 0.0332(16) Uiso 0.231(4) 1 d P A 2
H6A' H 0.7399 0.3499 0.0487 0.040 Uiso 0.231(4) 1 calc PR A 2
C7' C 0.7343(6) 0.2218(7) 0.1734(6) 0.0238(13) Uiso 0.231(4) 1 d P A 2
C7A' C 0.7493(11) 0.0778(8) 0.0836(9) 0.037(3) Uiso 0.231(4) 1 d PG A 2
C8' C 0.8027(11) 0.0350(8) -0.0408(10) 0.043(3) Uiso 0.231(4) 1 d PG A 2
H8' H 0.8295 0.1086 -0.0816 0.052 Uiso 0.231(4) 1 calc PR A 2
C9' C 0.8169(17) -0.1156(10) -0.1054(12) 0.069(7) Uiso 0.231(4) 1 d PGD A 2
H9' H 0.8534 -0.1449 -0.1905 0.082 Uiso 0.231(4) 1 calc PR A 2
C10' C 0.778(2) -0.2234(9) -0.0457(15) 0.038(6) Uiso 0.231(4) 1 d PGD A 2
C11' C 0.7242(17) -0.1806(11) 0.0787(14) 0.042(5) Uiso 0.231(4) 1 d PGD A 2
H11' H 0.6974 -0.2542 0.1195 0.051 Uiso 0.231(4) 1 calc PR A 2
C11C C 0.7100(13) -0.0300(11) 0.1434(10) 0.044(4) Uiso 0.231(4) 1 d PG A 2
C1B' C 0.6519(13) 0.0430(13) 0.2750(13) 0.026(2) Uiso 0.231(4) 1 d P A 2
H1B' H 0.5367 0.0210 0.2306 0.031 Uiso 0.231(4) 1 calc PR A 2
C12' C 0.5635(16) -0.1449(17) 0.3780(16) 0.071(4) Uiso 0.231(4) 1 d P A 2
H12D H 0.5801 -0.1533 0.4784 0.107 Uiso 0.231(4) 1 calc PR A 2
H12E H 0.5681 -0.2419 0.3019 0.107 Uiso 0.231(4) 1 calc PR A 2
H12F H 0.4618 -0.1253 0.3417 0.107 Uiso 0.231(4) 1 calc PR A 2
N1' N 0.6893(14) -0.0107(14) 0.3965(13) 0.032(2) Uiso 0.231(4) 1 d P A 2
C13' C 0.8092(13) -0.3777(12) -0.1007(13) 0.113(9) Uiso 0.231(4) 1 d PD A 2
F1' F 0.8367(13) -0.4332(13) 0.0121(12) 0.100(4) Uiso 0.231(4) 1 d PD A 2
F2' F 0.9244(14) -0.400(2) -0.1570(17) 0.120(7) Uiso 0.231(4) 1 d PD A 2
F3' F 0.6814(9) -0.4807(10) -0.2146(11) 0.083(3) Uiso 0.231(4) 1 d PD A 2
C1' C 0.814(2) 0.054(2) 0.510(3) 0.064(7) Uiso 0.231(4) 1 d P A 2
O1' O 0.804(3) -0.011(2) 0.608(2) 0.111(7) Uiso 0.231(4) 1 d P A 2
C2' C 0.921(2) 0.163(2) 0.509(2) 0.090(6) Uiso 0.231(4) 1 d P A 2
F5 F 0.9370(13) -0.3759(15) 0.0417(12) 0.107(4) Uani 0.384(2) 1 d P A 3
F4 F 0.7036(12) -0.4830(11) -0.0934(11) 0.089(3) Uani 0.384(2) 1 d P A 3
F6 F 0.8699(13) -0.4159(12) -0.1932(11) 0.103(4) Uani 0.384(2) 1 d P A 3

loop_
_atom_site_aniso_label
_atom_site_aniso_U_11
_atom_site_aniso_U_22
_atom_site_aniso_U_33
_atom_site_aniso_U_23
_atom_site_aniso_U_13
_atom_site_aniso_U_12
C1 0.057(2) 0.0423(17) 0.0433(19) 0.0228(14) 0.0214(19) 0.0075(17)
C2 0.0470(13) 0.0511(14) 0.0321(11) 0.0168(10) 0.0064(10) 0.0086(10)
C3 0.0383(8) 0.0399(8) 0.0434(8) 0.0136(6) 0.0085(6) 0.0047(6)
C3A 0.0331(7) 0.0388(7) 0.0410(8) 0.0183(6) 0.0164(6) 0.0093(6)
C4 0.0377(12) 0.0292(10) 0.0571(18) 0.0093(11) 0.0225(13) 0.0079(8)
C5 0.0568(15) 0.0325(11) 0.0643(19) 0.0167(12) 0.0322(14) 0.0155(9)
C6 0.0484(14) 0.0390(12) 0.0538(18) 0.0144(12) 0.0173(13) 0.0133(9)
C6A 0.0353(10) 0.0419(12) 0.0501(12) 0.0203(10) 0.0148(8) 0.0083(8)
C7 0.0454(11) 0.0488(12) 0.0480(12) 0.0254(10) 0.0159(9) 0.0135(9)
C7A 0.0313(11) 0.0405(12) 0.0362(13) 0.0127(9) 0.0102(10) 0.0085(7)
C8 0.0401(12) 0.0510(13) 0.0337(13) 0.0198(11) 0.0126(10) 0.0103(9)
C9 0.0343(14) 0.0497(14) 0.0275(10) 0.0117(9) 0.0115(8) 0.0100(9)
C10 0.0337(16) 0.041(2) 0.0324(17) 0.0068(8) 0.0086(10) 0.0101(9)
C11 0.0351(14) 0.0406(12) 0.0309(13) 0.0137(10) 0.0110(9) 0.0105(13)
C11B 0.0325(11) 0.0391(14) 0.0332(14) 0.0161(11) 0.0136(9) 0.0097(9)
C12 0.0596(16) 0.0342(11) 0.0636(19) 0.0151(12) 0.0364(15) 0.0035(10)
C13 0.0511(14) 0.0383(12) 0.0460(12) 0.0108(9) 0.0257(10) 0.0177(10)
C11A 0.0256(11) 0.0396(13) 0.0251(10) 0.0074(11) 0.0056(8) 0.0070(8)
O1 0.125(3) 0.0659(17) 0.0576(16) 0.0443(15) 0.0338(15) 0.0181(16)
N1 0.0412(15) 0.0340(11) 0.0351(15) 0.0096(11) 0.0156(12) 0.0058(9)
F1 0.073(4) 0.055(3) 0.039(2) 0.021(2) 0.016(3) 0.045(3)
F2 0.0478(19) 0.0321(17) 0.062(4) 0.008(2) 0.022(2) 0.0036(13)
F3 0.0428(18) 0.046(2) 0.072(3) 0.020(2) 0.041(2) 0.0280(15)
F5 0.106(6) 0.091(5) 0.118(7) 0.031(4) 0.022(4) 0.065(5)
F4 0.101(4) 0.043(3) 0.125(7) 0.028(4) 0.049(5) 0.022(2)
F6 0.149(9) 0.092(5) 0.078(4) 0.006(3) 0.070(5) 0.066(5)

loop_
_atom_type_symbol
_atom_type_description
_atom_type_scat_dispersion_real
_atom_type_scat_dispersion_imag
_atom_type_scat_source
C C 0.0033 0.0016 'International Tables Vol C Tables 4.2.6.8 and 6.1.1.4'
H H 0.0000 0.0000 'International Tables Vol C Tables 4.2.6.8 and 6.1.1.4'
N N 0.0061 0.0033 'International Tables Vol C Tables 4.2.6.8 and 6.1.1.4'
O O 0.0106 0.0060 'International Tables Vol C Tables 4.2.6.8 and 6.1.1.4'
F F 0.0171 0.0103 'International Tables Vol C Tables 4.2.6.8 and 6.1.1.4'

loop_
_geom_angle_atom_site_label_1
_geom_angle_atom_site_label_2
_geom_angle_atom_site_label_3
_geom_angle
_geom_angle_site_symmetry_1
_geom_angle_site_symmetry_3
_geom_angle_publ_flag
O1 C1 N1 123.8(5) . . ?
O1 C1 C2 118.2(5) . . ?
N1 C1 C2 118.0(3) . . ?
C3 C2 C1 115.7(2) . . ?
C3 C2 H2A 108.3 . . ?
C1 C2 H2A 108.3 . . ?
C3 C2 H2B 108.3 . . ?
C1 C2 H2B 108.3 . . ?
H2A C2 H2B 107.4 . . ?
C2 C3 C3A 111.02(15) . . ?
C2 C3 H3A 109.4 . . ?
C3A C3 H3A 109.4 . . ?
C2 C3 H3B 109.4 . . ?
C3A C3 H3B 109.4 . . ?
H3A C3 H3B 108.0 . . ?
C4' C3A C11B 109.8(5) . . ?
C4' C3A C6A 85.2(5) . . ?
C11B C3A C6A 111.64(18) . . ?
C4' C3A C3 128.2(5) . . ?
C11B C3A C3 109.25(17) . . ?
C6A C3A C3 110.16(13) . . ?
C4' C3A C7' 111.4(5) . . ?
C11B C3A C7' 85.0(3) . . ?
C6A C3A C7' 32.1(2) . . ?
C3 C3A C7' 104.7(2) . . ?
C4' C3A C4 19.5(4) . . ?
C11B C3A C4 115.88(17) . . ?
C6A C3A C4 99.37(16) . . ?
C3 C3A C4 110.18(17) . . ?
C7' C3A C4 128.8(3) . . ?
C4' C3A C1B' 108.4(6) . . ?
C11B C3A C1B' 11.4(4) . . ?
C6A C3A C1B' 123.0(4) . . ?
C3 C3A C1B' 103.3(4) . . ?
C7' C3A C1B' 95.9(4) . . ?
C4 C3A C1B' 110.7(4) . . ?
C5 C4 C3A 106.14(19) . . ?
C5 C4 H4A 110.5 . . ?
C3A C4 H4A 110.5 . . ?
C5 C4 H4B 110.5 . . ?
C3A C4 H4B 110.5 . . ?
H4A C4 H4B 108.7 . . ?
C6 C5 C4 105.6(2) . . ?
C6 C5 H5A 110.6 . . ?
C4 C5 H5A 110.6 . . ?
C6 C5 H5B 110.6 . . ?
C4 C5 H5B 110.6 . . ?
H5A C5 H5B 108.7 . . ?
C5 C6 C6A 103.2(2) . . ?
C5 C6 H6A 111.1 . . ?
C6A C6 H6A 111.1 . . ?
C5 C6 H6B 111.1 . . ?
C6A C6 H6B 111.1 . . ?
H6A C6 H6B 109.1 . . ?
C7 C6A C3A 120.51(19) . . ?
C7 C6A C6 127.3(2) . . ?
C3A C6A C6 112.1(2) . . ?
C6A C7 C7A 120.2(2) . . ?
C6A C7 H7 119.9 . . ?
C7A C7 H7 119.9 . . ?
C8 C7A C11A 119.81(18) . . ?
C8 C7A C7 120.2(3) . . ?
C11A C7A C7 120.0(3) . . ?
C9 C8 C7A 120.5(2) . . ?
C9 C8 H8 119.7 . . ?
C7A C8 H8 119.7 . . ?
C8 C9 C10 120.2(3) . . ?
C8 C9 H9 119.9 . . ?
C10 C9 H9 119.9 . . ?
C9 C10 C11 120.4(3) . . ?
C9 C10 C13 120.8(3) . . ?
C11 C10 C13 118.8(3) . . ?
C11A C11 C10 119.8(3) . . ?
C11A C11 H11 120.1 . . ?
C10 C11 H11 120.1 . . ?
N1 C11B C3A 112.3(2) . . ?
N1 C11B C11A 112.9(3) . . ?
C3A C11B C11A 110.8(2) . . ?
N1 C11B H11B 106.8 . . ?
C3A C11B H11B 106.8 . . ?
C11A C11B H11B 106.8 . . ?
F2 C13 F1 106.2(5) . . ?
F2 C13 F3 104.4(4) . . ?
F1 C13 F3 105.1(4) . . ?
F2 C13 C10 114.9(5) . . ?
F1 C13 C10 111.9(4) . . ?
F3 C13 C10 113.6(3) . . ?
C11 C11A C7A 119.1(2) . . ?
C11 C11A C11B 124.0(3) . . ?
C7A C11A C11B 116.8(2) . . ?
C1 N1 C12 117.8(3) . . ?
C1 N1 C11B 123.6(3) . . ?
C12 N1 C11B 118.6(3) . . ?
C3A C4' C5' 102.1(8) . . ?
C3A C4' H4'1 111.4 . . ?
C5' C4' H4'1 111.4 . . ?
C3A C4' H4'2 111.4 . . ?
C5' C4' H4'2 111.4 . . ?
H4'1 C4' H4'2 109.2 . . ?
C6' C5' C4' 112.8(10) . . ?
C6' C5' H5'1 109.0 . . ?
C4' C5' H5'1 109.0 . . ?
C6' C5' H5'2 109.0 . . ?
C4' C5' H5'2 109.0 . . ?
H5'1 C5' H5'2 107.8 . . ?
C6A' C6' C5' 113.1(10) . . ?
C6A' C6' H6'1 109.0 . . ?
C5' C6' H6'1 109.0 . . ?
C6A' C6' H6'2 109.0 . . ?
C5' C6' H6'2 109.0 . . ?
H6'1 C6' H6'2 107.8 . . ?
C7' C6A' C6' 125.5(7) . . ?
C7' C6A' H6A' 117.3 . . ?
C6' C6A' H6A' 117.3 . . ?
C6A' C7' C7A' 130.1(6) . . ?
C6A' C7' C3A 116.8(5) . . ?
C7A' C7' C3A 113.0(5) . . ?
C8' C7A' C11C 120.0 . . ?
C8' C7A' C7' 130.7(6) . . ?
C11C C7A' C7' 109.2(6) . . ?
C9' C8' C7A' 120.0 . . ?
C9' C8' H8' 120.0 . . ?
C7A' C8' H8' 120.0 . . ?
C8' C9' C10' 120.0 . . ?
C8' C9' H9' 120.0 . . ?
C10' C9' H9' 120.0 . . ?
C11' C10' C9' 120.0 . . ?
C11' C10' C13' 119.1(4) . . ?
C9' C10' C13' 120.5(4) . . ?
C10' C11' C11C 120.0 . . ?
C10' C11' H11' 120.0 . . ?
C11C C11' H11' 120.0 . . ?
C11' C11C C7A' 120.0 . . ?
C11' C11C C1B' 129.9(7) . . ?
C7A' C11C C1B' 110.1(7) . . ?
N1' C1B' C11C 114.9(9) . . ?
N1' C1B' C3A 113.9(9) . . ?
C11C C1B' C3A 103.2(7) . . ?
N1' C1B' H1B' 108.2 . . ?
C11C C1B' H1B' 108.2 . . ?
C3A C1B' H1B' 108.2 . . ?
N1' C12' H12D 109.5 . . ?
N1' C12' H12E 109.5 . . ?
H12D C12' H12E 109.5 . . ?
N1' C12' H12F 109.5 . . ?
H12D C12' H12F 109.5 . . ?
H12E C12' H12F 109.5 . . ?
C1' N1' C1B' 120.7(15) . . ?
C1' N1' C12' 125.2(14) . . ?
C1B' N1' C12' 114.1(10) . . ?
F2' C13' F3' 105.0(7) . . ?
F2' C13' F1' 104.2(7) . . ?
F3' C13' F1' 104.5(7) . . ?
F2' C13' C10' 121.1(11) . . ?
F3' C13' C10' 109.4(10) . . ?
F1' C13' C10' 111.3(9) . . ?
N1' C1' O1' 104.8(18) . . ?
N1' C1' C2' 120(2) . . ?
O1' C1' C2' 135(2) . . ?

loop_
_geom_bond_atom_site_label_1
_geom_bond_atom_site_label_2
_geom_bond_distance
_geom_bond_site_symmetry_2
_geom_bond_publ_flag
C1 O1 1.219(5) . ?
C1 N1 1.366(6) . ?
C1 C2 1.549(6) . ?
C2 C3 1.515(3) . ?
C2 H2A 0.9900 . ?
C2 H2B 0.9900 . ?
C3 C3A 1.533(2) . ?
C3 H3A 0.9900 . ?
C3 H3B 0.9900 . ?
C3A C4' 1.447(12) . ?
C3A C11B 1.485(4) . ?
C3A C6A 1.527(2) . ?
C3A C7' 1.540(6) . ?
C3A C4 1.551(3) . ?
C3A C1B' 1.656(11) . ?
C4 C5 1.527(3) . ?
C4 H4A 0.9900 . ?
C4 H4B 0.9900 . ?
C5 C6 1.519(4) . ?
C5 H5A 0.9900 . ?
C5 H5B 0.9900 . ?
C6 C6A 1.539(3) . ?
C6 H6A 0.9900 . ?
C6 H6B 0.9900 . ?
C6A C7 1.309(3) . ?
C7 C7A 1.477(3) . ?
C7 H7 0.9500 . ?
C7A C8 1.382(4) . ?
C7A C11A 1.404(5) . ?
C8 C9 1.363(4) . ?
C8 H8 0.9500 . ?
C9 C10 1.370(3) . ?
C9 H9 0.9500 . ?
C10 C11 1.397(3) . ?
C10 C13 1.482(3) . ?
C11 C11A 1.376(4) . ?
C11 H11 0.9500 . ?
C11B N1 1.472(4) . ?
C11B C11A 1.519(4) . ?
C11B H11B 1.0000 . ?
C12 N1 1.445(4) . ?
C12 H12A 0.9800 . ?
C12 H12B 0.9800 . ?
C12 H12C 0.9800 . ?
C13 F2 1.339(6) . ?
C13 F1 1.345(6) . ?
C13 F3 1.349(5) . ?
C4' C5' 1.591(17) . ?
C4' H4'1 0.9900 . ?
C4' H4'2 0.9900 . ?
C5' C6' 1.488(13) . ?
C5' H5'1 0.9900 . ?
C5' H5'2 0.9900 . ?
C6' C6A' 1.407(14) . ?
C6' H6'1 0.9900 . ?
C6' H6'2 0.9900 . ?
C6A' C7' 1.369(9) . ?
C6A' H6A' 0.9500 . ?
C7' C7A' 1.397(9) . ?
C7A' C8' 1.3900 . ?
C7A' C11C 1.3900 . ?
C8' C9' 1.3900 . ?
C8' H8' 0.9500 . ?
C9' C10' 1.3900 . ?
C9' H9' 0.9500 . ?
C10' C11' 1.3900 . ?
C10' C13' 1.475(9) . ?
C11' C11C 1.3900 . ?
C11' H11' 0.9500 . ?
C11C C1B' 1.515(12) . ?
C1B' N1' 1.417(12) . ?
C1B' H1B' 1.0000 . ?
C12' N1' 1.530(19) . ?
C12' H12D 0.9800 . ?
C12' H12E 0.9800 . ?
C12' H12F 0.9800 . ?
N1' C1' 1.26(2) . ?
C13' F2' 1.341(8) . ?
C13' F3' 1.348(8) . ?
C13' F1' 1.350(8) . ?
C1' O1' 1.31(3) . ?
C1' C2' 1.33(2) . ?

loop_
_geom_torsion_atom_site_label_1
_geom_torsion_atom_site_label_2
_geom_torsion_atom_site_label_3
_geom_torsion_atom_site_label_4
_geom_torsion
_geom_torsion_site_symmetry_1
_geom_torsion_site_symmetry_2
_geom_torsion_site_symmetry_3
_geom_torsion_site_symmetry_4
_geom_torsion_publ_flag
O1 C1 C2 C3 169.5(4) . . . . ?
N1 C1 C2 C3 -13.3(5) . . . . ?
C1 C2 C3 C3A 37.9(3) . . . . ?
C2 C3 C3A C4' 77.5(6) . . . . ?
C2 C3 C3A C11B -59.5(2) . . . . ?
C2 C3 C3A C6A 177.57(18) . . . . ?
C2 C3 C3A C7' -149.2(3) . . . . ?
C2 C3 C3A C4 68.9(2) . . . . ?
C2 C3 C3A C1B' -49.3(4) . . . . ?
C4' C3A C4 C5 -78.7(16) . . . . ?
C11B C3A C4 C5 -154.6(2) . . . . ?
C6A C3A C4 C5 -34.9(3) . . . . ?
C3 C3A C4 C5 80.7(3) . . . . ?
C7' C3A C4 C5 -49.2(4) . . . . ?
C1B' C3A C4 C5 -165.7(4) . . . . ?
C3A C4 C5 C6 36.6(3) . . . . ?
C4 C5 C6 C6A -21.3(3) . . . . ?
C4' C3A C6A C7 -141.3(5) . . . . ?
C11B C3A C6A C7 -32.0(3) . . . . ?
C3 C3A C6A C7 89.6(2) . . . . ?
C7' C3A C6A C7 4.0(4) . . . . ?
C4 C3A C6A C7 -154.7(2) . . . . ?
C1B' C3A C6A C7 -32.4(5) . . . . ?
C4' C3A C6A C6 35.4(5) . . . . ?
C11B C3A C6A C6 144.8(2) . . . . ?
C3 C3A C6A C6 -93.61(19) . . . . ?
C7' C3A C6A C6 -179.3(4) . . . . ?
C4 C3A C6A C6 22.1(2) . . . . ?
C1B' C3A C6A C6 144.4(5) . . . . ?
C5 C6 C6A C7 175.5(2) . . . . ?
C5 C6 C6A C3A -1.1(2) . . . . ?
C3A C6A C7 C7A -1.9(3) . . . . ?
C6 C6A C7 C7A -178.2(2) . . . . ?
C6A C7 C7A C8 -164.5(2) . . . . ?
C6A C7 C7A C11A 15.4(3) . . . . ?
C11A C7A C8 C9 -2.8(3) . . . . ?
C7 C7A C8 C9 177.2(3) . . . . ?
C7A C8 C9 C10 -0.8(4) . . . . ?
C8 C9 C10 C11 2.8(5) . . . . ?
C8 C9 C10 C13 -179.0(4) . . . . ?
C9 C10 C11 C11A -1.1(5) . . . . ?
C13 C10 C11 C11A -179.4(4) . . . . ?
C4' C3A C11B N1 -89.5(5) . . . . ?
C6A C3A C11B N1 177.8(2) . . . . ?
C3 C3A C11B N1 55.7(3) . . . . ?
C7' C3A C11B N1 159.6(3) . . . . ?
C4 C3A C11B N1 -69.4(3) . . . . ?
C1B' C3A C11B N1 -4(2) . . . . ?
C4' C3A C11B C11A 143.2(5) . . . . ?
C6A C3A C11B C11A 50.5(3) . . . . ?
C3 C3A C11B C11A -71.6(3) . . . . ?
C7' C3A C11B C11A 32.3(3) . . . . ?
C4 C3A C11B C11A 163.3(2) . . . . ?
C1B' C3A C11B C11A -131(3) . . . . ?
C9 C10 C13 F2 -101.8(5) . . . . ?
C11 C10 C13 F2 76.5(6) . . . . ?
C9 C10 C13 F1 137.1(6) . . . . ?
C11 C10 C13 F1 -44.6(6) . . . . ?
C9 C10 C13 F3 18.3(7) . . . . ?
C11 C10 C13 F3 -163.4(5) . . . . ?
C10 C11 C11A C7A -2.5(4) . . . . ?
C10 C11 C11A C11B 175.3(3) . . . . ?
C8 C7A C11A C11 4.4(3) . . . . ?
C7 C7A C11A C11 -175.6(3) . . . . ?
C8 C7A C11A C11B -173.5(2) . . . . ?
C7 C7A C11A C11B 6.5(3) . . . . ?
N1 C11B C11A C11 15.9(4) . . . . ?
C3A C11B C11A C11 142.8(3) . . . . ?
N1 C11B C11A C7A -166.3(2) . . . . ?
C3A C11B C11A C7A -39.4(3) . . . . ?
O1 C1 N1 C12 6.7(7) . . . . ?
C2 C1 N1 C12 -170.3(3) . . . . ?
O1 C1 N1 C11B -172.9(4) . . . . ?
C2 C1 N1 C11B 10.1(5) . . . . ?
C3A C11B N1 C1 -32.4(4) . . . . ?
C11A C11B N1 C1 93.7(4) . . . . ?
C3A C11B N1 C12 148.0(2) . . . . ?
C11A C11B N1 C12 -85.9(3) . . . . ?
C11B C3A C4' C5' -154.4(6) . . . . ?
C6A C3A C4' C5' -43.1(6) . . . . ?
C3 C3A C4' C5' 68.9(8) . . . . ?
C7' C3A C4' C5' -62.0(8) . . . . ?
C4 C3A C4' C5' 93.6(17) . . . . ?
C1B' C3A C4' C5' -166.3(7) . . . . ?
C3A C4' C5' C6' 65.5(11) . . . . ?
C4' C5' C6' C6A' -38.9(14) . . . . ?
C5' C6' C6A' C7' 10.0(14) . . . . ?
C6' C6A' C7' C7A' 168.6(9) . . . . ?
C6' C6A' C7' C3A -8.2(10) . . . . ?
C4' C3A C7' C6A' 38.1(7) . . . . ?
C11B C3A C7' C6A' 147.4(5) . . . . ?
C6A C3A C7' C6A' 0.6(3) . . . . ?
C3 C3A C7' C6A' -104.0(4) . . . . ?
C4 C3A C7' C6A' 28.0(6) . . . . ?
C1B' C3A C7' C6A' 150.6(6) . . . . ?
C4' C3A C7' C7A' -139.2(7) . . . . ?
C11B C3A C7' C7A' -29.9(5) . . . . ?
C6A C3A C7' C7A' -176.7(7) . . . . ?
C3 C3A C7' C7A' 78.7(5) . . . . ?
C4 C3A C7' C7A' -149.4(5) . . . . ?
C1B' C3A C7' C7A' -26.7(6) . . . . ?
C6A' C7' C7A' C8' 23.2(12) . . . . ?
C3A C7' C7A' C8' -159.9(7) . . . . ?
C6A' C7' C7A' C11C -161.0(7) . . . . ?
C3A C7' C7A' C11C 15.9(7) . . . . ?
C11C C7A' C8' C9' 0.0 . . . . ?
C7' C7A' C8' C9' 175.5(10) . . . . ?
C7A' C8' C9' C10' 0.0 . . . . ?
C8' C9' C10' C11' 0.0 . . . . ?
C8' C9' C10' C13' -172.8(14) . . . . ?
C9' C10' C11' C11C 0.0 . . . . ?
C13' C10' C11' C11C 172.9(14) . . . . ?
C10' C11' C11C C7A' 0.0 . . . . ?
C10' C11' C11C C1B' 178.4(11) . . . . ?
C8' C7A' C11C C11' 0.0 . . . . ?
C7' C7A' C11C C11' -176.4(8) . . . . ?
C8' C7A' C11C C1B' -178.7(9) . . . . ?
C7' C7A' C11C C1B' 4.9(9) . . . . ?
C11' C11C C1B' N1' 35.4(14) . . . . ?
C7A' C11C C1B' N1' -146.0(9) . . . . ?
C11' C11C C1B' C3A 160.1(7) . . . . ?
C7A' C11C C1B' C3A -21.4(9) . . . . ?
C4' C3A C1B' N1' -92.9(10) . . . . ?
C11B C3A C1B' N1' 168(3) . . . . ?
C6A C3A C1B' N1' 170.7(7) . . . . ?
C3 C3A C1B' N1' 45.5(9) . . . . ?
C7' C3A C1B' N1' 152.2(8) . . . . ?
C4 C3A C1B' N1' -72.4(9) . . . . ?
C4' C3A C1B' C11C 141.8(8) . . . . ?
C11B C3A C1B' C11C 43(2) . . . . ?
C6A C3A C1B' C11C 45.4(8) . . . . ?
C3 C3A C1B' C11C -79.7(7) . . . . ?
C7' C3A C1B' C11C 26.9(7) . . . . ?
C4 C3A C1B' C11C 162.4(6) . . . . ?
C11C C1B' N1' C1' 88.7(18) . . . . ?
C3A C1B' N1' C1' -30.0(19) . . . . ?
C11C C1B' N1' C12' -93.7(12) . . . . ?
C3A C1B' N1' C12' 147.5(9) . . . . ?
C11' C10' C13' F2' -146.1(9) . . . . ?
C9' C10' C13' F2' 26.7(15) . . . . ?
C11' C10' C13' F3' 91.7(10) . . . . ?
C9' C10' C13' F3' -95.4(10) . . . . ?
C11' C10' C13' F1' -23.2(13) . . . . ?
C9' C10' C13' F1' 149.6(8) . . . . ?
C1B' N1' C1' O1' 173.0(15) . . . . ?
C12' N1' C1' O1' -4(3) . . . . ?
C1B' N1' C1' C2' -8(3) . . . . ?
C12' N1' C1' C2' 175.0(16) . . . . ?
